data_4130979
loop_
_publ_author_name
'Pirovano, Paolo'
'Farquhar, Erik R.'
'Swart, Marcel'
'McDonald, Aidan R.'

_publ_section_title
;
 Tuning the Reactivity of Terminal Nickel(III)-Oxygen Adducts for C-H Bond
 Activation.
;
_journal_issue 43
_journal_name_full 'Journal of the American Chemical Society'
_journal_page_first 14362
_journal_page_last 14370
_journal_paper_doi 10.1021/jacs.6b08406
_journal_volume 138
_journal_year 2016
_chemical_formula_moiety 'C25 H24 N3 Ni O4, C8 H20 N, H2 O'
_chemical_formula_sum 'C33 H46 N4 Ni O5'
_chemical_formula_weight 637.45
_space_group_crystal_system monoclinic
_space_group_IT_number 14
_space_group_name_Hall '-P 2ybc'
_space_group_name_H-M_alt 'P 1 21/c 1'
_atom_sites_solution_hydrogens mixed
_audit_creation_method SHELXL-2014/7
_cell_angle_alpha 90
_cell_angle_beta 95.7501(9)
_cell_angle_gamma 90
_cell_formula_units_Z 4
_cell_length_a 9.2236(3)
_cell_length_b 12.0067(4)
_cell_length_c 29.5763(11)
_cell_measurement_reflns_used 9989
_cell_measurement_temperature 100(2)
_cell_measurement_theta_max 27.44
_cell_measurement_theta_min 2.19
_cell_volume 3258.95(19)
_computing_cell_refinement 'SAINT+ Ver. 8.34A (Bruker, 2013)'
_computing_data_collection 'APEX2 Ver. 2014.11-0 (Bruker, 2014)'
_computing_data_reduction 'SAINT+ Ver. 8.34A (Bruker, 2013)'
_computing_molecular_graphics 'SHELXTL (Bruker, 2008-2014)'
_computing_publication_material 'SHELXTL (Bruker, 2008-2014)'
_computing_structure_refinement 'SHELXL-2014/7 (Sheldrick, 2014)'
_computing_structure_solution 'SHELXT-2014/4 (Sheldrick, 2014)'
_diffrn_ambient_temperature 100(2)
_diffrn_detector_area_resol_mean 8.258
_diffrn_measured_fraction_theta_full 1.000
_diffrn_measured_fraction_theta_max 0.998
_diffrn_measurement_device_type 'Bruker APEX-II CCD'
_diffrn_measurement_method '\f and \w scans'
_diffrn_radiation_type MoK\a
_diffrn_radiation_wavelength 0.71073
_diffrn_reflns_av_R_equivalents 0.0387
_diffrn_reflns_av_unetI/netI 0.0259
_diffrn_reflns_Laue_measured_fraction_full 1.000
_diffrn_reflns_Laue_measured_fraction_max 0.998
_diffrn_reflns_limit_h_max 9
_diffrn_reflns_limit_h_min -11
_diffrn_reflns_limit_k_max 15
_diffrn_reflns_limit_k_min -15
_diffrn_reflns_limit_l_max 38
_diffrn_reflns_limit_l_min -38
_diffrn_reflns_number 50097
_diffrn_reflns_point_group_measured_fraction_full 1.000
_diffrn_reflns_point_group_measured_fraction_max 0.998
_diffrn_reflns_theta_full 25.242
_diffrn_reflns_theta_max 27.493
_diffrn_reflns_theta_min 1.832
_diffrn_source 'sealed tube'
_exptl_absorpt_coefficient_mu 0.641
_exptl_absorpt_correction_T_max 0.7456
_exptl_absorpt_correction_T_min 0.6970
_exptl_absorpt_correction_type multi-scan
_exptl_absorpt_process_details
;
SADABS-2014/5 (Bruker,2014/5) was used for absorption correction.
wR2(int) was 0.0454 before and 0.0421 after correction.
The Ratio of minimum to maximum transmission is 0.9348.
The \l/2 correction factor is 0.00150.
;
_exptl_crystal_colour orange
_exptl_crystal_density_diffrn 1.299
_exptl_crystal_description fragment
_exptl_crystal_F_000 1360
_exptl_crystal_size_max 0.270
_exptl_crystal_size_mid 0.100
_exptl_crystal_size_min 0.040
_refine_diff_density_max 0.440
_refine_diff_density_min -0.497
_refine_diff_density_rms 0.057
_refine_ls_extinction_method none
_refine_ls_goodness_of_fit_ref 1.068
_refine_ls_hydrogen_treatment mixed
_refine_ls_matrix_type full
_refine_ls_number_parameters 389
_refine_ls_number_reflns 7466
_refine_ls_number_restraints 21
_refine_ls_restrained_S_all 1.070
_refine_ls_R_factor_all 0.0503
_refine_ls_R_factor_gt 0.0362
_refine_ls_shift/su_max 0.001
_refine_ls_shift/su_mean 0.000
_refine_ls_structure_factor_coef Fsqd
_refine_ls_weighting_details 'w=1/[\s^2^(Fo^2^)+(0.0344P)^2^+2.4527P] where P=(Fo^2^+2Fc^2^)/3'
_refine_ls_weighting_scheme calc
_refine_ls_wR_factor_gt 0.0821
_refine_ls_wR_factor_ref 0.0880
_reflns_Friedel_coverage 0.000
_reflns_number_gt 6102
_reflns_number_total 7466
_reflns_threshold_expression 'I > 2\s(I)'
_cod_data_source_file ja6b08406_si_002.cif
_cod_data_source_block tcd306
_cod_original_sg_symbol_H-M 'P 21/c'
_cod_database_code 4130979
_shelx_shelxl_version_number 2014/7
_shelx_space_group_comment
; 
The symmetry employed for this shelxl refinement is uniquely defined 
by the following loop, which should always be used as a source of 
symmetry information in preference to the above space-group names. 
They are only intended as comments. 
;
_shelx_estimated_absorpt_t_min 0.846
_shelx_estimated_absorpt_t_max 0.975

loop_
_space_group_symop_operation_xyz
'x, y, z'
'-x, y+1/2, -z+1/2'
'-x, -y, -z'
'x, -y-1/2, z-1/2'

loop_
_atom_site_label
_atom_site_type_symbol
_atom_site_fract_x
_atom_site_fract_y
_atom_site_fract_z
_atom_site_U_iso_or_equiv
_atom_site_adp_type
_atom_site_occupancy
_atom_site_site_symmetry_order
_atom_site_calc_flag
_atom_site_refinement_flags_posn
_atom_site_refinement_flags_adp
_atom_site_refinement_flags_occupancy
_atom_site_disorder_assembly
_atom_site_disorder_group
N1 N 0.32475(16) 0.73433(14) 0.57003(5) 0.0219(3) Uani 1 1 d D . . . .
Ni1 Ni 0.32658(2) 0.69983(2) 0.63298(2) 0.01491(7) Uani 1 1 d . . . . .
O1 O 0.6713(3) 0.9709(2) 0.50064(11) 0.1084(11) Uani 1 1 d D . . . .
H1A H 0.6130(5) 0.9131(5) 0.50799(13) 0.163 Uiso 1 1 d DR U . . .
H1B H 0.6140(5) 1.0325(5) 0.49271(13) 0.163 Uiso 1 1 d DR U . . .
C2 C 0.4510(2) 0.76925(16) 0.55672(6) 0.0228(4) Uani 1 1 d . . . . .
O3 O 0.47543(16) 0.80500(14) 0.51857(5) 0.0347(4) Uani 1 1 d . . . . .
C4 C 0.57119(19) 0.76155(15) 0.59482(6) 0.0178(3) Uani 1 1 d . . . . .
C5 C 0.7188(2) 0.78046(16) 0.59379(6) 0.0219(4) Uani 1 1 d . . . . .
H5 H 0.7570 0.8010 0.5663 0.026 Uiso 1 1 calc R U . . .
C6 C 0.81013(19) 0.76875(16) 0.63394(7) 0.0227(4) Uani 1 1 d . . . . .
H6 H 0.9120 0.7805 0.6339 0.027 Uiso 1 1 calc R U . . .
C7 C 0.75274(19) 0.73982(15) 0.67432(6) 0.0201(4) Uani 1 1 d . . . . .
H7 H 0.8142 0.7323 0.7019 0.024 Uiso 1 1 calc R U . . .
C8 C 0.60405(18) 0.72244(14) 0.67302(6) 0.0151(3) Uani 1 1 d . . . . .
N9 N 0.51896(15) 0.73285(12) 0.63384(5) 0.0143(3) Uani 1 1 d . . . . .
C10 C 0.51663(18) 0.69380(14) 0.71191(6) 0.0159(3) Uani 1 1 d . . . . .
O11 O 0.57658(14) 0.68424(12) 0.75113(4) 0.0231(3) Uani 1 1 d . . . . .
N12 N 0.37490(15) 0.68481(12) 0.69688(5) 0.0158(3) Uani 1 1 d . . . . .
C13 C 0.2033(4) 0.7177(3) 0.53589(15) 0.0283(3) Uani 0.7 1 d D . P A 1
C14 C 0.0882(3) 0.7949(3) 0.53185(11) 0.0283(3) Uani 0.7 1 d D . P A 1
C15 C -0.0324(3) 0.7747(3) 0.50022(11) 0.0283(3) Uani 0.7 1 d D . P A 1
H15A H -0.1105 0.8265 0.4969 0.034 Uiso 0.7 1 calc R U P A 1
C16 C -0.0381(3) 0.6802(3) 0.47391(10) 0.0283(3) Uani 0.7 1 d D . P A 1
H16A H -0.1207 0.6667 0.4528 0.034 Uiso 0.7 1 calc R U P A 1
C17 C 0.0763(3) 0.6040(3) 0.47797(10) 0.0283(3) Uani 0.7 1 d D . P A 1
H17A H 0.0708 0.5391 0.4595 0.034 Uiso 0.7 1 calc R U P A 1
C18 C 0.1994(3) 0.6218(3) 0.50892(11) 0.0283(3) Uani 0.7 1 d D . P A 1
C19 C 0.3220(3) 0.5398(3) 0.51324(11) 0.0283(3) Uani 0.7 1 d D . P A 1
H19A H 0.4097 0.5746 0.5034 0.042 Uiso 0.7 1 calc R U P A 1
H19B H 0.2956 0.4748 0.4941 0.042 Uiso 0.7 1 calc R U P A 1
H19C H 0.3411 0.5163 0.5450 0.042 Uiso 0.7 1 calc R U P A 1
C20 C 0.0938(3) 0.8977(3) 0.56086(10) 0.0283(3) Uani 0.7 1 d D . P A 1
H20A H 0.1091 0.8764 0.5930 0.042 Uiso 0.7 1 calc R U P A 1
H20B H 0.0018 0.9384 0.5552 0.042 Uiso 0.7 1 calc R U P A 1
H20C H 0.1743 0.9452 0.5533 0.042 Uiso 0.7 1 calc R U P A 1
C13B C 0.1962(8) 0.7370(7) 0.5386(3) 0.0317(8) Uani 0.3 1 d D . P A 2
C14B C 0.0980(7) 0.8254(6) 0.5403(2) 0.0317(8) Uani 0.3 1 d D . P A 2
C15B C -0.0284(6) 0.8223(7) 0.5098(2) 0.0317(8) Uani 0.3 1 d D . P A 2
H15B H -0.0965 0.8817 0.5093 0.038 Uiso 0.3 1 calc R U P A 2
C16B C -0.0543(6) 0.7344(7) 0.4808(2) 0.0317(8) Uani 0.3 1 d D . P A 2
H16B H -0.1413 0.7336 0.4607 0.038 Uiso 0.3 1 calc R U P A 2
C17B C 0.0424(6) 0.6462(6) 0.4797(2) 0.0317(8) Uani 0.3 1 d D . P A 2
H17B H 0.0209 0.5855 0.4596 0.038 Uiso 0.3 1 calc R U P A 2
C18B C 0.1726(7) 0.6476(6) 0.5088(2) 0.0317(8) Uani 0.3 1 d D . P A 2
C19B C 0.2805(7) 0.5554(6) 0.5083(2) 0.0317(8) Uani 0.3 1 d D . P A 2
H19D H 0.2917 0.5190 0.5381 0.048 Uiso 0.3 1 calc R U P A 2
H19E H 0.3747 0.5857 0.5015 0.048 Uiso 0.3 1 calc R U P A 2
H19F H 0.2463 0.5010 0.4850 0.048 Uiso 0.3 1 calc R U P A 2
C20B C 0.1226(8) 0.9187(6) 0.5742(2) 0.0317(8) Uani 0.3 1 d D . P A 2
H20D H 0.1562 0.8880 0.6041 0.048 Uiso 0.3 1 calc R U P A 2
H20E H 0.0312 0.9593 0.5760 0.048 Uiso 0.3 1 calc R U P A 2
H20F H 0.1965 0.9697 0.5645 0.048 Uiso 0.3 1 calc R U P A 2
C21 C 0.27048(18) 0.66610(15) 0.72859(6) 0.0170(3) Uani 1 1 d . . . . .
C22 C 0.18342(19) 0.75586(17) 0.73983(6) 0.0213(4) Uani 1 1 d . . . . .
C23 C 0.0746(2) 0.73614(19) 0.76852(7) 0.0284(4) Uani 1 1 d . . . . .
H23 H 0.0150 0.7960 0.7766 0.034 Uiso 1 1 calc R U . . .
C24 C 0.0526(2) 0.6306(2) 0.78523(7) 0.0318(5) Uani 1 1 d . . . . .
H24 H -0.0228 0.6180 0.8043 0.038 Uiso 1 1 calc R U . . .
C25 C 0.1403(2) 0.54314(19) 0.77423(7) 0.0286(4) Uani 1 1 d . . . . .
H25 H 0.1251 0.4711 0.7861 0.034 Uiso 1 1 calc R U . . .
C26 C 0.2507(2) 0.55930(16) 0.74587(6) 0.0212(4) Uani 1 1 d . . . . .
C27 C 0.3469(2) 0.46510(17) 0.73410(7) 0.0275(4) Uani 1 1 d . . . . .
H27A H 0.3460 0.4599 0.7010 0.041 Uiso 1 1 calc R U . . .
H27B H 0.3109 0.3952 0.7459 0.041 Uiso 1 1 calc R U . . .
H27C H 0.4467 0.4786 0.7477 0.041 Uiso 1 1 calc R U . . .
C28 C 0.2074(2) 0.87064(17) 0.72134(7) 0.0294(4) Uani 1 1 d . . . . .
H28A H 0.3107 0.8905 0.7272 0.044 Uiso 1 1 calc R U . . .
H28B H 0.1483 0.9247 0.7362 0.044 Uiso 1 1 calc R U . . .
H28C H 0.1789 0.8714 0.6885 0.044 Uiso 1 1 calc R U . . .
O29 O 0.13154(13) 0.65760(11) 0.63342(4) 0.0189(3) Uani 1 1 d . . . . .
C30 C 0.1153(2) 0.55102(16) 0.62904(6) 0.0214(4) Uani 1 1 d . . . . .
O31 O 0.21118(15) 0.48646(12) 0.61944(5) 0.0284(3) Uani 1 1 d . . . . .
C32 C -0.0334(2) 0.50786(18) 0.63805(8) 0.0340(5) Uani 1 1 d . . . . .
H32A H -0.0373 0.4271 0.6332 0.051 Uiso 1 1 calc R U . . .
H32B H -0.1085 0.5440 0.6173 0.051 Uiso 1 1 calc R U . . .
H32C H -0.0507 0.5245 0.6695 0.051 Uiso 1 1 calc R U . . .
N33 N 0.48107(18) 0.78116(13) 0.37524(5) 0.0221(3) Uani 1 1 d . . . . .
C34 C 0.3983(2) 0.78943(19) 0.41699(6) 0.0326(5) Uani 1 1 d . . . . .
H34A H 0.4123 0.7191 0.4343 0.039 Uiso 1 1 calc R U . . .
H34B H 0.4419 0.8501 0.4366 0.039 Uiso 1 1 calc R U . . .
C35 C 0.2364(3) 0.8110(2) 0.40774(8) 0.0452(6) Uani 1 1 d . . . . .
H35A H 0.2206 0.8826 0.3921 0.068 Uiso 1 1 calc R U . . .
H35B H 0.1925 0.8131 0.4366 0.068 Uiso 1 1 calc R U . . .
H35C H 0.1913 0.7513 0.3886 0.068 Uiso 1 1 calc R U . . .
C36 C 0.4236(2) 0.68706(18) 0.34406(7) 0.0290(4) Uani 1 1 d . . . . .
H36A H 0.3223 0.7052 0.3320 0.035 Uiso 1 1 calc R U . . .
H36B H 0.4827 0.6840 0.3179 0.035 Uiso 1 1 calc R U . . .
C37 C 0.4242(2) 0.5727(2) 0.36550(9) 0.0430(6) Uani 1 1 d . . . . .
H37A H 0.5248 0.5502 0.3749 0.065 Uiso 1 1 calc R U . . .
H37B H 0.3792 0.5191 0.3434 0.065 Uiso 1 1 calc R U . . .
H37C H 0.3690 0.5748 0.3921 0.065 Uiso 1 1 calc R U . . .
C38 C 0.4615(3) 0.88570(18) 0.34690(7) 0.0378(6) Uani 1 1 d . . . . .
H38A H 0.5138 0.8765 0.3195 0.045 Uiso 1 1 calc R U . . .
H38B H 0.3566 0.8947 0.3366 0.045 Uiso 1 1 calc R U . . .
C39 C 0.5151(5) 0.9901(2) 0.37123(11) 0.0767(12) Uani 1 1 d . . . . .
H39A H 0.4590 1.0031 0.3972 0.115 Uiso 1 1 calc R U . . .
H39B H 0.5027 1.0535 0.3503 0.115 Uiso 1 1 calc R U . . .
H39C H 0.6185 0.9818 0.3820 0.115 Uiso 1 1 calc R U . . .
C40 C 0.6399(2) 0.76251(18) 0.39207(7) 0.0287(4) Uani 1 1 d . . . . .
H40A H 0.6675 0.8162 0.4169 0.034 Uiso 1 1 calc R U . . .
H40B H 0.6500 0.6868 0.4052 0.034 Uiso 1 1 calc R U . . .
C41 C 0.7467(2) 0.77421(19) 0.35669(8) 0.0324(5) Uani 1 1 d . . . . .
H41A H 0.7174 0.7251 0.3309 0.049 Uiso 1 1 calc R U . . .
H41B H 0.8445 0.7535 0.3701 0.049 Uiso 1 1 calc R U . . .
H41C H 0.7474 0.8516 0.3462 0.049 Uiso 1 1 calc R U . . .

loop_
_atom_site_aniso_label
_atom_site_aniso_U_11
_atom_site_aniso_U_22
_atom_site_aniso_U_33
_atom_site_aniso_U_23
_atom_site_aniso_U_13
_atom_site_aniso_U_12
N1 0.0165(7) 0.0320(9) 0.0168(7) 0.0078(6) 0.0003(6) 0.0010(6)
Ni1 0.01127(11) 0.02016(12) 0.01337(11) 0.00378(9) 0.00154(7) 0.00060(9)
O1 0.095(2) 0.0659(16) 0.170(3) 0.0530(18) 0.041(2) 0.0073(14)
C2 0.0221(9) 0.0288(10) 0.0176(9) 0.0065(7) 0.0030(7) 0.0001(7)
O3 0.0301(8) 0.0551(10) 0.0191(7) 0.0146(7) 0.0037(6) -0.0068(7)
C4 0.0194(9) 0.0172(8) 0.0175(8) 0.0019(7) 0.0050(7) 0.0014(7)
C5 0.0211(9) 0.0250(10) 0.0209(9) 0.0010(7) 0.0085(7) -0.0020(7)
C6 0.0140(9) 0.0275(10) 0.0273(10) -0.0026(8) 0.0063(7) -0.0023(7)
C7 0.0166(9) 0.0233(9) 0.0202(9) -0.0041(7) 0.0019(7) -0.0011(7)
C8 0.0146(8) 0.0145(8) 0.0162(8) -0.0015(6) 0.0012(6) 0.0005(6)
N9 0.0143(7) 0.0135(7) 0.0154(7) 0.0006(5) 0.0033(5) 0.0017(5)
C10 0.0157(8) 0.0168(8) 0.0153(8) -0.0015(7) 0.0023(6) 0.0001(7)
O11 0.0186(6) 0.0358(8) 0.0147(6) -0.0005(5) -0.0003(5) -0.0033(6)
N12 0.0131(7) 0.0201(8) 0.0146(7) 0.0008(6) 0.0031(5) 0.0006(6)
C13 0.0238(6) 0.0417(8) 0.0187(5) 0.0069(5) -0.0011(5) 0.0042(5)
C14 0.0238(6) 0.0417(8) 0.0187(5) 0.0069(5) -0.0011(5) 0.0042(5)
C15 0.0238(6) 0.0417(8) 0.0187(5) 0.0069(5) -0.0011(5) 0.0042(5)
C16 0.0238(6) 0.0417(8) 0.0187(5) 0.0069(5) -0.0011(5) 0.0042(5)
C17 0.0238(6) 0.0417(8) 0.0187(5) 0.0069(5) -0.0011(5) 0.0042(5)
C18 0.0238(6) 0.0417(8) 0.0187(5) 0.0069(5) -0.0011(5) 0.0042(5)
C19 0.0238(6) 0.0417(8) 0.0187(5) 0.0069(5) -0.0011(5) 0.0042(5)
C20 0.0238(6) 0.0417(8) 0.0187(5) 0.0069(5) -0.0011(5) 0.0042(5)
C13B 0.0157(13) 0.061(2) 0.0171(13) 0.0151(14) -0.0026(10) 0.0009(13)
C14B 0.0157(13) 0.061(2) 0.0171(13) 0.0151(14) -0.0026(10) 0.0009(13)
C15B 0.0157(13) 0.061(2) 0.0171(13) 0.0151(14) -0.0026(10) 0.0009(13)
C16B 0.0157(13) 0.061(2) 0.0171(13) 0.0151(14) -0.0026(10) 0.0009(13)
C17B 0.0157(13) 0.061(2) 0.0171(13) 0.0151(14) -0.0026(10) 0.0009(13)
C18B 0.0157(13) 0.061(2) 0.0171(13) 0.0151(14) -0.0026(10) 0.0009(13)
C19B 0.0157(13) 0.061(2) 0.0171(13) 0.0151(14) -0.0026(10) 0.0009(13)
C20B 0.0157(13) 0.061(2) 0.0171(13) 0.0151(14) -0.0026(10) 0.0009(13)
C21 0.0118(8) 0.0263(9) 0.0128(8) -0.0002(7) 0.0005(6) -0.0016(7)
C22 0.0145(8) 0.0301(10) 0.0187(9) -0.0056(8) -0.0008(7) 0.0007(7)
C23 0.0167(9) 0.0472(13) 0.0215(9) -0.0096(9) 0.0035(7) 0.0043(8)
C24 0.0191(10) 0.0576(15) 0.0199(9) -0.0003(9) 0.0078(8) -0.0054(9)
C25 0.0233(10) 0.0407(12) 0.0221(10) 0.0079(8) 0.0036(8) -0.0070(9)
C26 0.0186(9) 0.0292(10) 0.0159(8) 0.0021(7) 0.0009(7) -0.0036(7)
C27 0.0306(11) 0.0244(10) 0.0279(10) 0.0066(8) 0.0048(8) 0.0006(8)
C28 0.0271(10) 0.0264(10) 0.0351(11) -0.0038(9) 0.0052(9) 0.0066(8)
O29 0.0134(6) 0.0242(7) 0.0189(6) 0.0031(5) 0.0014(5) -0.0003(5)
C30 0.0174(9) 0.0276(10) 0.0190(9) 0.0052(7) 0.0009(7) -0.0011(7)
O31 0.0219(7) 0.0297(8) 0.0339(8) 0.0006(6) 0.0042(6) 0.0046(6)
C32 0.0251(11) 0.0298(11) 0.0489(13) -0.0013(10) 0.0125(9) -0.0051(9)
N33 0.0303(9) 0.0228(8) 0.0132(7) 0.0031(6) 0.0012(6) 0.0060(7)
C34 0.0477(13) 0.0368(12) 0.0146(9) 0.0051(8) 0.0099(9) 0.0053(10)
C35 0.0504(15) 0.0577(16) 0.0308(12) 0.0077(11) 0.0206(11) 0.0162(12)
C36 0.0197(9) 0.0373(12) 0.0291(10) -0.0109(9) -0.0018(8) 0.0038(8)
C37 0.0270(12) 0.0325(12) 0.0711(18) -0.0102(12) 0.0124(11) -0.0086(9)
C38 0.0620(15) 0.0308(11) 0.0242(10) 0.0140(9) 0.0214(10) 0.0247(11)
C39 0.157(4) 0.0178(12) 0.0655(19) 0.0037(12) 0.060(2) 0.0101(16)
C40 0.0300(11) 0.0296(11) 0.0245(10) 0.0052(8) -0.0064(8) -0.0072(8)
C41 0.0281(11) 0.0338(12) 0.0345(11) 0.0043(9) -0.0005(9) -0.0053(9)

loop_
_atom_type_symbol
_atom_type_description
_atom_type_scat_dispersion_real
_atom_type_scat_dispersion_imag
_atom_type_scat_source
C C 0.0033 0.0016 'International Tables Vol C Tables 4.2.6.8 and 6.1.1.4'
H H 0.0000 0.0000 'International Tables Vol C Tables 4.2.6.8 and 6.1.1.4'
N N 0.0061 0.0033 'International Tables Vol C Tables 4.2.6.8 and 6.1.1.4'
O O 0.0106 0.0060 'International Tables Vol C Tables 4.2.6.8 and 6.1.1.4'
Ni Ni 0.3393 1.1124 'International Tables Vol C Tables 4.2.6.8 and 6.1.1.4'

loop_
_geom_angle_atom_site_label_1
_geom_angle_atom_site_label_2
_geom_angle_atom_site_label_3
_geom_angle
C2 N1 C13B 119.5(6)
C2 N1 C13 118.4(3)
C2 N1 Ni1 115.72(12)
C13B N1 Ni1 124.4(5)
C13 N1 Ni1 125.7(3)
N9 Ni1 O29 176.66(6)
N9 Ni1 N1 83.06(6)
O29 Ni1 N1 98.71(6)
N9 Ni1 N12 82.86(6)
O29 Ni1 N12 95.56(6)
N1 Ni1 N12 165.33(7)
H1A O1 H1B 109.3
O3 C2 N1 128.05(18)
O3 C2 C4 120.86(17)
N1 C2 C4 111.09(15)
N9 C4 C5 120.05(16)
N9 C4 C2 111.11(15)
C5 C4 C2 128.84(16)
C4 C5 C6 118.50(16)
C4 C5 H5 120.8
C6 C5 H5 120.8
C5 C6 C7 120.35(17)
C5 C6 H6 119.8
C7 C6 H6 119.8
C8 C7 C6 118.22(17)
C8 C7 H7 120.9
C6 C7 H7 120.9
N9 C8 C7 120.21(16)
N9 C8 C10 111.68(14)
C7 C8 C10 128.10(16)
C8 N9 C4 122.66(15)
C8 N9 Ni1 118.62(12)
C4 N9 Ni1 118.65(12)
O11 C10 N12 129.10(16)
O11 C10 C8 120.81(15)
N12 C10 C8 110.07(14)
C10 N12 C21 119.60(14)
C10 N12 Ni1 116.34(11)
C21 N12 Ni1 124.05(11)
C18 C13 C14 121.2(2)
C18 C13 N1 119.1(2)
C14 C13 N1 119.6(3)
C15 C14 C13 119.0(3)
C15 C14 C20 120.2(3)
C13 C14 C20 120.7(2)
C16 C15 C14 120.2(3)
C16 C15 H15A 119.9
C14 C15 H15A 119.9
C15 C16 C17 120.6(3)
C15 C16 H16A 119.7
C17 C16 H16A 119.7
C16 C17 C18 120.9(3)
C16 C17 H17A 119.5
C18 C17 H17A 119.5
C13 C18 C17 118.0(3)
C13 C18 C19 121.1(2)
C17 C18 C19 120.8(3)
C18 C19 H19A 109.5
C18 C19 H19B 109.5
H19A C19 H19B 109.5
C18 C19 H19C 109.5
H19A C19 H19C 109.5
H19B C19 H19C 109.5
C14 C20 H20A 109.5
C14 C20 H20B 109.5
H20A C20 H20B 109.5
C14 C20 H20C 109.5
H20A C20 H20C 109.5
H20B C20 H20C 109.5
C18B C13B C14B 123.2(4)
C18B C13B N1 117.4(4)
C14B C13B N1 119.3(4)
C13B C14B C15B 117.1(4)
C13B C14B C20B 122.3(4)
C15B C14B C20B 120.6(5)
C16B C15B C14B 120.5(5)
C16B C15B H15B 119.8
C14B C15B H15B 119.8
C15B C16B C17B 122.1(5)
C15B C16B H16B 119.0
C17B C16B H16B 119.0
C16B C17B C18B 119.4(5)
C16B C17B H17B 120.3
C18B C17B H17B 120.3
C13B C18B C17B 117.7(4)
C13B C18B C19B 121.1(4)
C17B C18B C19B 121.1(5)
C18B C19B H19D 109.5
C18B C19B H19E 109.5
H19D C19B H19E 109.5
C18B C19B H19F 109.5
H19D C19B H19F 109.5
H19E C19B H19F 109.5
C14B C20B H20D 109.5
C14B C20B H20E 109.5
H20D C20B H20E 109.5
C14B C20B H20F 109.5
H20D C20B H20F 109.5
H20E C20B H20F 109.5
C26 C21 C22 121.25(16)
C26 C21 N12 120.35(16)
C22 C21 N12 118.31(16)
C23 C22 C21 118.44(19)
C23 C22 C28 121.04(18)
C21 C22 C28 120.52(16)
C24 C23 C22 120.80(19)
C24 C23 H23 119.6
C22 C23 H23 119.6
C23 C24 C25 120.08(18)
C23 C24 H24 120.0
C25 C24 H24 120.0
C24 C25 C26 120.97(19)
C24 C25 H25 119.5
C26 C25 H25 119.5
C25 C26 C21 118.44(18)
C25 C26 C27 121.25(18)
C21 C26 C27 120.31(16)
C26 C27 H27A 109.5
C26 C27 H27B 109.5
H27A C27 H27B 109.5
C26 C27 H27C 109.5
H27A C27 H27C 109.5
H27B C27 H27C 109.5
C22 C28 H28A 109.5
C22 C28 H28B 109.5
H28A C28 H28B 109.5
C22 C28 H28C 109.5
H28A C28 H28C 109.5
H28B C28 H28C 109.5
C30 O29 Ni1 111.69(11)
O31 C30 O29 124.56(17)
O31 C30 C32 120.65(18)
O29 C30 C32 114.77(17)
C30 C32 H32A 109.5
C30 C32 H32B 109.5
H32A C32 H32B 109.5
C30 C32 H32C 109.5
H32A C32 H32C 109.5
H32B C32 H32C 109.5
C38 N33 C40 111.29(17)
C38 N33 C34 110.79(15)
C40 N33 C34 106.90(15)
C38 N33 C36 105.43(16)
C40 N33 C36 110.88(15)
C34 N33 C36 111.62(16)
C35 C34 N33 115.56(17)
C35 C34 H34A 108.4
N33 C34 H34A 108.4
C35 C34 H34B 108.4
N33 C34 H34B 108.4
H34A C34 H34B 107.5
C34 C35 H35A 109.5
C34 C35 H35B 109.5
H35A C35 H35B 109.5
C34 C35 H35C 109.5
H35A C35 H35C 109.5
H35B C35 H35C 109.5
C37 C36 N33 115.72(18)
C37 C36 H36A 108.4
N33 C36 H36A 108.4
C37 C36 H36B 108.4
N33 C36 H36B 108.4
H36A C36 H36B 107.4
C36 C37 H37A 109.5
C36 C37 H37B 109.5
H37A C37 H37B 109.5
C36 C37 H37C 109.5
H37A C37 H37C 109.5
H37B C37 H37C 109.5
C39 C38 N33 114.3(2)
C39 C38 H38A 108.7
N33 C38 H38A 108.7
C39 C38 H38B 108.7
N33 C38 H38B 108.7
H38A C38 H38B 107.6
C38 C39 H39A 109.5
C38 C39 H39B 109.5
H39A C39 H39B 109.5
C38 C39 H39C 109.5
H39A C39 H39C 109.5
H39B C39 H39C 109.5
C41 C40 N33 115.71(16)
C41 C40 H40A 108.4
N33 C40 H40A 108.4
C41 C40 H40B 108.4
N33 C40 H40B 108.4
H40A C40 H40B 107.4
C40 C41 H41A 109.5
C40 C41 H41B 109.5
H41A C41 H41B 109.5
C40 C41 H41C 109.5
H41A C41 H41C 109.5
H41B C41 H41C 109.5

loop_
_geom_bond_atom_site_label_1
_geom_bond_atom_site_label_2
_geom_bond_distance
N1 C2 1.334(2)
N1 C13B 1.432(4)
N1 C13 1.445(3)
N1 Ni1 1.9058(15)
Ni1 N9 1.8158(14)
Ni1 O29 1.8704(12)
Ni1 N12 1.9066(14)
O1 H1A 0.917(7)
O1 H1B 0.926(7)
C2 O3 1.249(2)
C2 C4 1.502(3)
C4 N9 1.339(2)
C4 C5 1.384(2)
C5 C6 1.393(3)
C5 H5 0.9500
C6 C7 1.398(3)
C6 H6 0.9500
C7 C8 1.384(2)
C7 H7 0.9500
C8 N9 1.339(2)
C8 C10 1.509(2)
C10 O11 1.239(2)
C10 N12 1.342(2)
N12 C21 1.428(2)
C13 C18 1.399(4)
C13 C14 1.405(3)
C14 C15 1.401(4)
C14 C20 1.501(4)
C15 C16 1.374(5)
C15 H15A 0.9500
C16 C17 1.392(4)
C16 H16A 0.9500
C17 C18 1.401(3)
C17 H17A 0.9500
C18 C19 1.495(4)
C19 H19A 0.9800
C19 H19B 0.9800
C19 H19C 0.9800
C20 H20A 0.9800
C20 H20B 0.9800
C20 H20C 0.9800
C13B C18B 1.393(5)
C13B C14B 1.400(5)
C14B C15B 1.401(5)
C14B C20B 1.504(5)
C15B C16B 1.367(6)
C15B H15B 0.9500
C16B C17B 1.387(6)
C16B H16B 0.9500
C17B C18B 1.405(5)
C17B H17B 0.9500
C18B C19B 1.489(5)
C19B H19D 0.9800
C19B H19E 0.9800
C19B H19F 0.9800
C20B H20D 0.9800
C20B H20E 0.9800
C20B H20F 0.9800
C21 C26 1.399(3)
C21 C22 1.404(3)
C22 C23 1.398(3)
C22 C28 1.507(3)
C23 C24 1.383(3)
C23 H23 0.9500
C24 C25 1.384(3)
C24 H24 0.9500
C25 C26 1.396(3)
C25 H25 0.9500
C26 C27 1.500(3)
C27 H27A 0.9800
C27 H27B 0.9800
C27 H27C 0.9800
C28 H28A 0.9800
C28 H28B 0.9800
C28 H28C 0.9800
O29 C30 1.293(2)
C30 O31 1.231(2)
C30 C32 1.514(3)
C32 H32A 0.9800
C32 H32B 0.9800
C32 H32C 0.9800
N33 C38 1.510(2)
N33 C40 1.516(3)
N33 C34 1.519(2)
N33 C36 1.520(3)
C34 C35 1.513(3)
C34 H34A 0.9900
C34 H34B 0.9900
C35 H35A 0.9800
C35 H35B 0.9800
C35 H35C 0.9800
C36 C37 1.512(3)
C36 H36A 0.9900
C36 H36B 0.9900
C37 H37A 0.9800
C37 H37B 0.9800
C37 H37C 0.9800
C38 C39 1.504(4)
C38 H38A 0.9900
C38 H38B 0.9900
C39 H39A 0.9800
C39 H39B 0.9800
C39 H39C 0.9800
C40 C41 1.514(3)
C40 H40A 0.9900
C40 H40B 0.9900
C41 H41A 0.9800
C41 H41B 0.9800
C41 H41C 0.9800

loop_
_geom_hbond_atom_site_label_D
_geom_hbond_atom_site_label_H
_geom_hbond_atom_site_label_A
_geom_hbond_distance_DH
_geom_hbond_distance_HA
_geom_hbond_distance_DA
_geom_hbond_angle_DHA
_geom_hbond_site_symmetry_A
O1 H1A O3 0.92 1.86 2.776(3) 172.7 .
O1 H1B O3 0.93 2.13 3.039(3) 166.7 3_676
C34 H34B O3 0.99 2.47 3.023(2) 114.6 .
C37 H37A O31 0.98 2.46 3.422(3) 166.0 3_666
C38 H38A O11 0.99 2.28 3.234(2) 161.8 4_575
C39 H39B N9 0.98 2.62 3.343(3) 130.8 3_676
C40 H40B O31 0.99 2.59 3.321(3) 131.1 3_666

loop_
_geom_torsion_atom_site_label_1
_geom_torsion_atom_site_label_2
_geom_torsion_atom_site_label_3
_geom_torsion_atom_site_label_4
_geom_torsion
C13B N1 C2 O3 -0.8(4)
C13 N1 C2 O3 10.8(3)
Ni1 N1 C2 O3 -173.85(18)
C13B N1 C2 C4 179.0(3)
C13 N1 C2 C4 -169.4(2)
Ni1 N1 C2 C4 5.9(2)
O3 C2 C4 N9 173.25(18)
N1 C2 C4 N9 -6.6(2)
O3 C2 C4 C5 -6.3(3)
N1 C2 C4 C5 173.94(19)
N9 C4 C5 C6 0.1(3)
C2 C4 C5 C6 179.58(18)
C4 C5 C6 C7 -0.8(3)
C5 C6 C7 C8 0.5(3)
C6 C7 C8 N9 0.3(3)
C6 C7 C8 C10 -178.25(17)
C7 C8 N9 C4 -1.0(3)
C10 C8 N9 C4 177.78(15)
C7 C8 N9 Ni1 175.77(13)
C10 C8 N9 Ni1 -5.45(18)
C5 C4 N9 C8 0.8(3)
C2 C4 N9 C8 -178.77(15)
C5 C4 N9 Ni1 -175.99(13)
C2 C4 N9 Ni1 4.5(2)
N1 Ni1 N9 C8 -178.01(13)
N12 Ni1 N9 C8 6.14(12)
N1 Ni1 N9 C4 -1.11(13)
N12 Ni1 N9 C4 -176.96(14)
N9 C8 C10 O11 -177.76(16)
C7 C8 C10 O11 0.9(3)
N9 C8 C10 N12 0.7(2)
C7 C8 C10 N12 179.38(17)
O11 C10 N12 C21 2.9(3)
C8 C10 N12 C21 -175.45(14)
O11 C10 N12 Ni1 -177.71(15)
C8 C10 N12 Ni1 3.97(18)
C2 N1 C13 C18 77.4(5)
Ni1 N1 C13 C18 -97.5(4)
C2 N1 C13 C14 -105.7(4)
Ni1 N1 C13 C14 79.5(5)
C18 C13 C14 C15 0.1(7)
N1 C13 C14 C15 -176.7(4)
C18 C13 C14 C20 -179.8(4)
N1 C13 C14 C20 3.4(6)
C13 C14 C15 C16 0.6(5)
C20 C14 C15 C16 -179.5(3)
C14 C15 C16 C17 -0.7(5)
C15 C16 C17 C18 0.1(5)
C14 C13 C18 C17 -0.7(7)
N1 C13 C18 C17 176.2(4)
C14 C13 C18 C19 179.9(4)
N1 C13 C18 C19 -3.2(6)
C16 C17 C18 C13 0.6(5)
C16 C17 C18 C19 180.0(3)
C2 N1 C13B C18B 83.6(10)
Ni1 N1 C13B C18B -104.0(9)
C2 N1 C13B C14B -99.0(10)
Ni1 N1 C13B C14B 73.4(11)
C18B C13B C14B C15B -0.8(15)
N1 C13B C14B C15B -178.0(8)
C18B C13B C14B C20B 177.4(9)
N1 C13B C14B C20B 0.1(15)
C13B C14B C15B C16B 1.7(12)
C20B C14B C15B C16B -176.4(7)
C14B C15B C16B C17B -0.8(11)
C15B C16B C17B C18B -1.1(11)
C14B C13B C18B C17B -1.1(15)
N1 C13B C18B C17B 176.2(8)
C14B C13B C18B C19B -180.0(9)
N1 C13B C18B C19B -2.6(14)
C16B C17B C18B C13B 2.0(12)
C16B C17B C18B C19B -179.1(7)
C10 N12 C21 C26 -79.4(2)
Ni1 N12 C21 C26 101.27(17)
C10 N12 C21 C22 104.14(19)
Ni1 N12 C21 C22 -75.23(19)
C26 C21 C22 C23 -0.6(3)
N12 C21 C22 C23 175.84(16)
C26 C21 C22 C28 179.28(17)
N12 C21 C22 C28 -4.3(3)
C21 C22 C23 C24 -0.4(3)
C28 C22 C23 C24 179.71(18)
C22 C23 C24 C25 1.1(3)
C23 C24 C25 C26 -0.7(3)
C24 C25 C26 C21 -0.3(3)
C24 C25 C26 C27 179.51(19)
C22 C21 C26 C25 0.9(3)
N12 C21 C26 C25 -175.45(16)
C22 C21 C26 C27 -178.84(17)
N12 C21 C26 C27 4.8(3)
N1 Ni1 O29 C30 94.47(13)
N12 Ni1 O29 C30 -88.96(12)
Ni1 O29 C30 O31 -9.5(2)
Ni1 O29 C30 C32 168.83(13)
C38 N33 C34 C35 57.2(3)
C40 N33 C34 C35 178.61(19)
C36 N33 C34 C35 -60.0(2)
C38 N33 C36 C37 -177.01(17)
C40 N33 C36 C37 62.4(2)
C34 N33 C36 C37 -56.6(2)
C40 N33 C38 C39 -58.5(3)
C34 N33 C38 C39 60.3(3)
C36 N33 C38 C39 -178.7(2)
C38 N33 C40 C41 -47.4(2)
C34 N33 C40 C41 -168.51(18)
C36 N33 C40 C41 69.6(2)
